data_4078236
loop_
_publ_author_name
'Adams, Richard D.'
'Chen, Mingwei'
'Yang, Xinzheng'

_publ_section_title
;
 Iridium--Gold Cluster Compounds: Syntheses, Structures, and an Unusual
 Ligand-Induced Skeletal Rearrangement
;
_journal_issue 9
_journal_name_full Organometallics
_journal_page_first 3588
_journal_paper_doi 10.1021/om3001026
_journal_volume 31
_journal_year 2012
_chemical_formula_sum 'C47 H30 Au2 Ir4 O11 P2'
_chemical_formula_weight 1995.38
_chemical_name_systematic
; 
 ? 
;
_space_group_IT_number 170
_symmetry_cell_setting hexagonal
_symmetry_space_group_name_Hall 'P 65'
_symmetry_space_group_name_H-M 'P 65'
_atom_sites_solution_hydrogens geom
_atom_sites_solution_primary direct
_atom_sites_solution_secondary difmap
_audit_creation_method SHELXL-97
_cell_angle_alpha 90.00
_cell_angle_beta 90.00
_cell_angle_gamma 120.00
_cell_formula_units_Z 6
_cell_length_a 13.3377(3)
_cell_length_b 13.3377(3)
_cell_length_c 48.755(2)
_cell_measurement_reflns_used 6716
_cell_measurement_temperature 294(2)
_cell_measurement_theta_max 28.01
_cell_measurement_theta_min 2.43
_cell_volume 7511.2(4)
_computing_structure_refinement 'SHELXL-97 (Sheldrick, 1997)'
_computing_structure_solution 'SHELXS-97 (Sheldrick, 1990)'
_diffrn_ambient_temperature 294(2)
_diffrn_measured_fraction_theta_full 0.992
_diffrn_measured_fraction_theta_max 0.992
_diffrn_radiation_monochromator graphite
_diffrn_radiation_source 'fine-focus sealed tube'
_diffrn_radiation_type MoK\a
_diffrn_radiation_wavelength 0.71073
_diffrn_reflns_av_R_equivalents 0.1116
_diffrn_reflns_av_sigmaI/netI 0.0664
_diffrn_reflns_limit_h_max 15
_diffrn_reflns_limit_h_min -15
_diffrn_reflns_limit_k_max 15
_diffrn_reflns_limit_k_min -15
_diffrn_reflns_limit_l_max 58
_diffrn_reflns_limit_l_min -58
_diffrn_reflns_number 75539
_diffrn_reflns_theta_full 25.03
_diffrn_reflns_theta_max 25.03
_diffrn_reflns_theta_min 1.76
_diffrn_standards_decay_% <1
_exptl_absorpt_coefficient_mu 16.546
_exptl_absorpt_correction_T_max 1.000
_exptl_absorpt_correction_T_min 0.521984
_exptl_absorpt_correction_type multi-scan
_exptl_crystal_colour red
_exptl_crystal_density_diffrn 2.647
_exptl_crystal_density_method 'not measured'
_exptl_crystal_description plate
_exptl_crystal_F_000 5376
_exptl_crystal_size_max 0.21
_exptl_crystal_size_mid 0.10
_exptl_crystal_size_min 0.04
_refine_diff_density_max 1.288
_refine_diff_density_min -1.017
_refine_diff_density_rms 0.175
_refine_ls_abs_structure_details 'Flack H D (1983), Acta Cryst. A39, 876-881'
_refine_ls_abs_structure_Flack 0.045(19)
_refine_ls_extinction_method none
_refine_ls_goodness_of_fit_ref 1.058
_refine_ls_hydrogen_treatment constr
_refine_ls_matrix_type full
_refine_ls_number_parameters 547
_refine_ls_number_reflns 8761
_refine_ls_number_restraints 39
_refine_ls_restrained_S_all 1.056
_refine_ls_R_factor_all 0.0610
_refine_ls_R_factor_gt 0.0519
_refine_ls_shift/su_max 0.000
_refine_ls_shift/su_mean 0.000
_refine_ls_structure_factor_coef Fsqd
_refine_ls_weighting_details 'calc w=1/[\s^2^(Fo^2^)+(0.0500P)^2^+22.4708P] where P=(Fo^2^+2Fc^2^)/3'
_refine_ls_weighting_scheme calc
_refine_ls_wR_factor_gt 0.1146
_refine_ls_wR_factor_ref 0.1187
_reflns_number_gt 7868
_reflns_number_total 8761
_reflns_threshold_expression >2sigma(I)
_cod_data_source_file om3001026_si_002.cif
_cod_data_source_block 3
_cod_depositor_comments
;
The following automatic conversions were performed:

'_symmetry_cell_setting' value 'Hexagonal' changed to 'hexagonal'
according to /home/saulius/struct/CIF-dictionaries/cif_core.dic
dictionary named 'cif_core.dic' version 2.4.1 from 2010-06-29.

Automatic conversion script
Id: cif_fix_values 1715 2011-07-08 13:25:40Z adriana 
;
_cod_original_sg_symbol_H-M P6(5)
_cod_database_code 4078236

loop_
_symmetry_equiv_pos_as_xyz
'x, y, z'
'-y, x-y, z+2/3'
'-x+y, -x, z+1/3'
'-x, -y, z+1/2'
'y, -x+y, z+1/6'
'x-y, x, z+5/6'

loop_
_atom_site_label
_atom_site_type_symbol
_atom_site_fract_x
_atom_site_fract_y
_atom_site_fract_z
_atom_site_U_iso_or_equiv
_atom_site_adp_type
_atom_site_occupancy
_atom_site_symmetry_multiplicity
_atom_site_calc_flag
_atom_site_refinement_flags
Ir1 Ir 1.11288(7) 0.04317(7) 0.182175(16) 0.04900(19) Uani 1 1 d .
Ir2 Ir 1.04307(7) 0.14823(7) 0.219243(15) 0.04769(19) Uani 1 1 d .
Ir3 Ir 0.98688(7) 0.12826(7) 0.157082(15) 0.04368(18) Uani 1 1 d .
Ir4 Ir 1.20639(8) 0.27618(8) 0.18012(2) 0.0598(2) Uani 1 1 d .
Au1 Au 1.00881(9) 0.30882(8) 0.189766(19) 0.0587(2) Uani 1 1 d .
Au2 Au 0.82021(8) 0.03612(8) 0.19720(2) 0.0603(2) Uani 1 1 d .
P1 P 0.9631(6) 0.4501(6) 0.19705(14) 0.0674(16) Uani 1 1 d .
P2 P 0.6302(4) -0.0762(5) 0.20984(10) 0.0493(12) Uani 1 1 d .
C1 C 1.122(2) 0.214(2) 0.1319(5) 0.068(7) Uani 1 1 d .
C2 C 1.216(2) 0.253(2) 0.2256(6) 0.074(7) Uani 1 1 d .
C11 C 1.166(2) 0.021(3) 0.1495(6) 0.082(8) Uani 1 1 d .
C12 C 1.227(2) 0.0441(17) 0.2041(5) 0.063(6) Uani 1 1 d .
C13 C 0.987(2) -0.110(2) 0.1903(6) 0.076(7) Uani 1 1 d .
C21 C 0.980(2) 0.012(3) 0.2413(5) 0.073(7) Uani 1 1 d .
C22 C 0.994(2) 0.226(2) 0.2444(5) 0.068(7) Uani 1 1 d .
C31 C 0.894(2) -0.020(2) 0.1464(4) 0.065(7) Uani 1 1 d .
C32 C 0.894(2) 0.186(2) 0.1434(6) 0.071(7) Uani 1 1 d .
C41 C 1.344(2) 0.293(2) 0.1686(5) 0.060(6) Uani 1 1 d .
C42 C 1.2579(18) 0.434(2) 0.1770(5) 0.061(6) Uani 1 1 d .
C43 C 0.8160(12) 0.3857(13) 0.2120(3) 0.082(8) Uani 1 1 d G
C44 C 0.7193(12) 0.3133(11) 0.1963(4) 0.149(16) Uani 1 1 d G
H44 H 0.7281 0.2980 0.1782 0.179 Uiso 1 1 calc R
C45 C 0.6095(12) 0.2636(17) 0.2079(5) 0.134(14) Uani 1 1 d GU
H45 H 0.5448 0.2151 0.1974 0.160 Uiso 1 1 calc R
C46 C 0.5963(15) 0.286(2) 0.2351(5) 0.18(2) Uani 1 1 d GU
H46 H 0.5228 0.2533 0.2428 0.218 Uiso 1 1 calc R
C47 C 0.6930(19) 0.3590(19) 0.2507(4) 0.18(2) Uani 1 1 d G
H47 H 0.6842 0.3743 0.2689 0.210 Uiso 1 1 calc R
C48 C 0.8029(16) 0.4086(17) 0.2391(3) 0.135(12) Uani 1 1 d GU
H48 H 0.8676 0.4571 0.2496 0.161 Uiso 1 1 calc R
C49 C 0.9636(11) 0.5287(11) 0.1668(3) 0.086(9) Uani 1 1 d G
C50 C 1.0499(14) 0.5534(15) 0.1476(4) 0.144(9) Uani 1 1 d GU
H50 H 1.0987 0.5229 0.1496 0.173 Uiso 1 1 calc R
C51 C 1.0631(17) 0.6237(15) 0.1252(3) 0.144(9) Uani 1 1 d GU
H51 H 1.1208 0.6403 0.1123 0.173 Uiso 1 1 calc R
C52 C 0.9901(18) 0.6692(14) 0.1221(3) 0.155(17) Uani 1 1 d GU
H52 H 0.9990 0.7163 0.1071 0.187 Uiso 1 1 calc R
C53 C 0.9038(17) 0.6445(14) 0.1413(3) 0.136(15) Uani 1 1 d GU
H53 H 0.8550 0.6749 0.1392 0.163 Uiso 1 1 calc R
C54 C 0.8906(13) 0.5742(10) 0.1637(3) 0.137(18) Uani 1 1 d G
H54 H 0.8328 0.5576 0.1765 0.164 Uiso 1 1 calc R
C55 C 1.058(2) 0.562(2) 0.2205(5) 0.070(6) Uani 1 1 d U
C56 C 1.1385(19) 0.548(2) 0.2349(6) 0.082(7) Uani 1 1 d U
H56 H 1.1503 0.4861 0.2313 0.098 Uiso 1 1 calc R
C57 C 1.203(3) 0.631(4) 0.2553(7) 0.115(13) Uani 1 1 d .
H57 H 1.2470 0.6153 0.2676 0.138 Uiso 1 1 calc R
C58 C 1.204(4) 0.730(4) 0.2577(8) 0.15(2) Uani 1 1 d .
H58 H 1.2571 0.7896 0.2688 0.175 Uiso 1 1 calc R
C59 C 1.128(4) 0.741(3) 0.2437(8) 0.125(16) Uani 1 1 d .
H59 H 1.1229 0.8079 0.2461 0.150 Uiso 1 1 calc R
C60 C 1.052(4) 0.658(3) 0.2253(6) 0.130(16) Uani 1 1 d .
H60 H 0.9974 0.6686 0.2161 0.156 Uiso 1 1 calc R
C61 C 0.5907(18) -0.2245(19) 0.2151(5) 0.058(6) Uani 1 1 d .
C62 C 0.502(2) -0.292(3) 0.2352(7) 0.093(9) Uani 1 1 d U
H62 H 0.4708 -0.2592 0.2466 0.112 Uiso 1 1 calc R
C63 C 0.465(2) -0.418(3) 0.2367(6) 0.082(8) Uani 1 1 d U
H63 H 0.4071 -0.4676 0.2486 0.099 Uiso 1 1 calc R
C64 C 0.520(2) -0.457(2) 0.2197(7) 0.085(8) Uani 1 1 d .
H64 H 0.4958 -0.5350 0.2203 0.102 Uiso 1 1 calc R
C65 C 0.607(4) -0.388(3) 0.2018(6) 0.113(12) Uani 1 1 d .
H65 H 0.6456 -0.4180 0.1916 0.136 Uiso 1 1 calc R
C66 C 0.634(2) -0.280(2) 0.1999(6) 0.081(8) Uani 1 1 d .
H66 H 0.6887 -0.2354 0.1867 0.097 Uiso 1 1 calc R
C67 C 0.5260(11) -0.0835(11) 0.1843(2) 0.061(6) Uani 1 1 d G
C68 C 0.5596(14) 0.0024(15) 0.1645(2) 0.123(14) Uani 1 1 d G
H68 H 0.6346 0.0652 0.1645 0.148 Uiso 1 1 calc R
C69 C 0.4810(19) -0.0057(16) 0.1446(3) 0.147(19) Uani 1 1 d G
H69 H 0.5035 0.0518 0.1314 0.176 Uiso 1 1 calc R
C70 C 0.3690(16) -0.0997(19) 0.1446(3) 0.119(11) Uani 1 1 d GU
H70 H 0.3164 -0.1051 0.1313 0.143 Uiso 1 1 calc R
C71 C 0.3354(13) -0.1856(17) 0.1644(3) 0.121(8) Uani 1 1 d GU
H71 H 0.2604 -0.2484 0.1644 0.145 Uiso 1 1 calc R
C72 C 0.4139(14) -0.1775(12) 0.1842(3) 0.120(8) Uani 1 1 d GU
H72 H 0.3915 -0.2350 0.1975 0.144 Uiso 1 1 calc R
C73 C 0.5947(11) -0.0245(14) 0.2407(2) 0.054(5) Uani 1 1 d G
C74 C 0.6774(13) 0.0204(18) 0.2614(2) 0.083(8) Uani 1 1 d G
H74 H 0.7495 0.0274 0.2583 0.099 Uiso 1 1 calc R
C75 C 0.656(3) 0.054(3) 0.2857(6) 0.109(12) Uani 1 1 d .
H75 H 0.7108 0.0795 0.2998 0.131 Uiso 1 1 calc R
C76 C 0.553(3) 0.050(3) 0.2892(6) 0.099(11) Uani 1 1 d .
H76 H 0.5359 0.0697 0.3062 0.119 Uiso 1 1 calc R
C77 C 0.474(3) 0.020(3) 0.2689(7) 0.099(10) Uani 1 1 d .
H77 H 0.4096 0.0291 0.2707 0.118 Uiso 1 1 calc R
C78 C 0.493(2) -0.026(2) 0.2448(5) 0.068(7) Uani 1 1 d .
H78 H 0.4356 -0.0585 0.2315 0.082 Uiso 1 1 calc R
O1 O 1.1692(15) 0.238(2) 0.1125(4) 0.102(7) Uani 1 1 d .
O2 O 1.2857(15) 0.2891(17) 0.2422(4) 0.095(7) Uani 1 1 d .
O11 O 1.200(2) 0.004(2) 0.1279(4) 0.118(9) Uani 1 1 d .
O12 O 1.3028(16) 0.0519(18) 0.2180(4) 0.098(7) Uani 1 1 d .
O13 O 0.9176(18) -0.1981(16) 0.1951(5) 0.093(6) Uani 1 1 d .
O21 O 0.943(2) -0.0695(15) 0.2538(4) 0.105(8) Uani 1 1 d .
O22 O 0.9647(19) 0.2621(17) 0.2613(4) 0.092(6) Uani 1 1 d .
O31 O 0.8374(15) -0.1160(16) 0.1357(3) 0.085(6) Uani 1 1 d .
O32 O 0.8409(18) 0.2193(19) 0.1311(4) 0.095(6) Uani 1 1 d .
O41 O 1.4282(18) 0.2991(19) 0.1624(6) 0.118(9) Uani 1 1 d .
O42 O 1.294(2) 0.5306(17) 0.1757(5) 0.112(8) Uani 1 1 d .

loop_
_atom_site_aniso_label
_atom_site_aniso_U_11
_atom_site_aniso_U_22
_atom_site_aniso_U_33
_atom_site_aniso_U_23
_atom_site_aniso_U_13
_atom_site_aniso_U_12
Ir1 0.0533(5) 0.0490(4) 0.0511(4) 0.0000(4) -0.0015(4) 0.0303(4)
Ir2 0.0562(5) 0.0450(4) 0.0414(4) 0.0028(3) 0.0021(3) 0.0250(4)
Ir3 0.0423(4) 0.0435(4) 0.0441(4) 0.0010(3) 0.0002(3) 0.0205(4)
Ir4 0.0446(5) 0.0451(5) 0.0833(6) 0.0036(4) 0.0038(4) 0.0176(4)
Au1 0.0704(6) 0.0510(5) 0.0643(5) -0.0029(4) -0.0030(4) 0.0375(5)
Au2 0.0482(5) 0.0482(5) 0.0787(6) 0.0024(4) 0.0163(4) 0.0198(4)
P1 0.083(4) 0.057(4) 0.081(4) -0.007(3) -0.008(3) 0.050(4)
P2 0.042(3) 0.062(3) 0.041(3) 0.004(2) 0.005(2) 0.024(3)
C1 0.067(15) 0.071(16) 0.079(17) 0.048(13) 0.040(13) 0.045(13)
C2 0.063(16) 0.040(12) 0.10(2) -0.002(12) 0.010(15) 0.015(12)
C11 0.082(18) 0.12(2) 0.08(2) 0.014(16) -0.014(14) 0.080(18)
C12 0.069(15) 0.032(10) 0.080(16) -0.021(10) 0.002(12) 0.019(11)
C13 0.043(13) 0.073(18) 0.098(19) -0.037(15) -0.003(12) 0.019(13)
C21 0.094(19) 0.11(2) 0.054(13) 0.002(14) -0.014(13) 0.079(19)
C22 0.091(18) 0.069(15) 0.038(12) 0.009(11) -0.014(11) 0.035(14)
C31 0.066(14) 0.10(2) 0.015(9) -0.008(10) 0.001(8) 0.036(14)
C32 0.060(14) 0.055(14) 0.096(19) 0.039(13) 0.011(13) 0.027(12)
C41 0.073(16) 0.066(15) 0.055(13) 0.021(11) 0.005(11) 0.045(13)
C42 0.041(12) 0.046(13) 0.080(16) -0.011(11) -0.006(11) 0.009(10)
C43 0.056(15) 0.09(2) 0.12(2) -0.003(16) -0.009(14) 0.052(15)
C44 0.13(4) 0.17(4) 0.18(4) -0.01(3) -0.02(3) 0.10(4)
C45 0.06(2) 0.15(4) 0.19(3) 0.03(3) 0.00(2) 0.05(2)
C46 0.15(4) 0.24(7) 0.18(4) 0.07(4) 0.04(4) 0.11(5)
C47 0.07(2) 0.22(5) 0.19(5) -0.05(4) 0.03(3) 0.03(3)
C48 0.135(12) 0.135(12) 0.135(12) -0.0001(10) 0.0001(10) 0.067(6)
C49 0.09(2) 0.052(15) 0.12(2) 0.042(14) 0.018(16) 0.038(15)
C50 0.144(9) 0.144(9) 0.144(9) 0.0000(10) 0.0000(10) 0.072(4)
C51 0.144(9) 0.144(9) 0.144(9) 0.0002(10) -0.0001(10) 0.072(4)
C52 0.12(3) 0.12(3) 0.19(4) 0.12(3) -0.01(2) 0.035(19)
C53 0.28(5) 0.09(2) 0.08(2) 0.004(16) -0.01(2) 0.12(3)
C54 0.27(5) 0.20(4) 0.067(19) -0.04(2) -0.03(2) 0.21(4)
C55 0.109(17) 0.053(13) 0.070(15) 0.007(11) 0.017(12) 0.057(14)
C56 0.036(12) 0.064(16) 0.12(2) -0.018(14) -0.008(12) 0.003(11)
C57 0.062(18) 0.14(3) 0.09(2) -0.03(2) 0.003(15) 0.00(2)
C58 0.14(4) 0.09(3) 0.07(2) -0.03(2) 0.03(2) -0.04(3)
C59 0.18(5) 0.060(19) 0.10(3) -0.031(19) 0.03(3) 0.03(3)
C60 0.26(5) 0.08(2) 0.07(2) -0.007(16) 0.02(2) 0.11(3)
C61 0.045(12) 0.055(13) 0.057(13) 0.013(10) -0.005(9) 0.014(10)
C62 0.050(15) 0.095(14) 0.13(3) 0.041(19) -0.002(15) 0.035(14)
C63 0.053(15) 0.096(14) 0.10(2) 0.041(16) 0.027(14) 0.039(15)
C64 0.051(14) 0.053(15) 0.14(3) -0.008(16) -0.017(16) 0.016(12)
C65 0.20(4) 0.12(3) 0.076(19) 0.003(17) 0.04(2) 0.12(3)
C66 0.072(17) 0.047(13) 0.12(2) -0.011(13) 0.017(15) 0.024(13)
C67 0.086(16) 0.040(11) 0.040(11) 0.003(8) -0.003(10) 0.018(11)
C68 0.08(2) 0.15(3) 0.14(3) 0.05(3) 0.00(2) 0.05(2)
C69 0.10(3) 0.25(5) 0.08(2) 0.08(3) 0.01(2) 0.08(3)
C70 0.13(3) 0.17(3) 0.09(2) 0.007(16) -0.022(19) 0.11(3)
C71 0.121(8) 0.121(8) 0.121(8) 0.0001(10) -0.0003(10) 0.060(4)
C72 0.120(8) 0.120(8) 0.120(8) 0.0000(10) -0.0001(10) 0.060(4)
C73 0.032(10) 0.078(15) 0.049(11) -0.003(10) 0.013(8) 0.026(10)
C74 0.058(15) 0.11(2) 0.086(19) -0.019(16) 0.022(13) 0.047(15)
C75 0.10(2) 0.16(3) 0.066(18) -0.031(19) 0.003(16) 0.06(2)
C76 0.14(3) 0.13(3) 0.060(18) 0.009(17) 0.06(2) 0.09(2)
C77 0.073(19) 0.15(3) 0.09(2) 0.00(2) 0.024(16) 0.07(2)
C78 0.058(14) 0.097(18) 0.075(15) -0.027(13) -0.003(11) 0.057(14)
O1 0.040(9) 0.127(18) 0.091(15) 0.031(12) 0.006(9) 0.007(10)
O2 0.051(10) 0.100(14) 0.063(11) 0.008(10) -0.017(8) -0.015(10)
O11 0.15(2) 0.23(3) 0.062(12) 0.031(14) 0.032(12) 0.16(2)
O12 0.072(12) 0.124(16) 0.120(16) 0.000(13) -0.048(11) 0.067(12)
O13 0.086(14) 0.051(10) 0.134(18) 0.021(11) 0.014(12) 0.029(11)
O21 0.16(2) 0.061(11) 0.107(15) 0.050(11) 0.061(15) 0.065(14)
O22 0.135(18) 0.089(13) 0.060(11) -0.017(10) 0.006(11) 0.063(13)
O31 0.067(11) 0.079(12) 0.061(10) -0.029(9) -0.019(8) 0.001(9)
O32 0.115(16) 0.128(17) 0.079(12) 0.020(11) -0.016(11) 0.089(15)
O41 0.057(12) 0.092(15) 0.20(3) -0.002(15) 0.044(14) 0.031(11)
O42 0.099(16) 0.060(13) 0.17(2) 0.008(13) 0.031(15) 0.033(12)

loop_
_atom_type_symbol
_atom_type_description
_atom_type_scat_dispersion_real
_atom_type_scat_dispersion_imag
_atom_type_scat_source
C C 0.0033 0.0016 'International Tables Vol C Tables 4.2.6.8 and 6.1.1.4'
H H 0.0000 0.0000 'International Tables Vol C Tables 4.2.6.8 and 6.1.1.4'
O O 0.0106 0.0060 'International Tables Vol C Tables 4.2.6.8 and 6.1.1.4'
P P 0.1023 0.0942 'International Tables Vol C Tables 4.2.6.8 and 6.1.1.4'
Ir Ir -1.4442 7.9887 'International Tables Vol C Tables 4.2.6.8 and 6.1.1.4'
Au Au -2.0133 8.8022 'International Tables Vol C Tables 4.2.6.8 and 6.1.1.4'

loop_
_geom_angle_atom_site_label_1
_geom_angle_atom_site_label_2
_geom_angle_atom_site_label_3
_geom_angle
C11 Ir1 C12 96.9(10)
C11 Ir1 C13 102.1(13)
C12 Ir1 C13 99.4(11)
C11 Ir1 Ir4 99.2(10)
C12 Ir1 Ir4 96.2(6)
C13 Ir1 Ir4 151.9(7)
C11 Ir1 Ir2 157.3(8)
C12 Ir1 Ir2 96.0(6)
C13 Ir1 Ir2 94.1(7)
Ir4 Ir1 Ir2 60.90(3)
C11 Ir1 Ir3 92.6(7)
C12 Ir1 Ir3 157.7(6)
C13 Ir1 Ir3 98.3(9)
Ir4 Ir1 Ir3 62.28(3)
Ir2 Ir1 Ir3 69.19(3)
C21 Ir2 C22 92.7(10)
C21 Ir2 C2 112.1(11)
C22 Ir2 C2 96.0(11)
C21 Ir2 Ir1 89.2(7)
C22 Ir2 Ir1 178.0(6)
C2 Ir2 Ir1 83.8(7)
C21 Ir2 Ir4 144.8(7)
C22 Ir2 Ir4 119.0(7)
C2 Ir2 Ir4 53.6(8)
Ir1 Ir2 Ir4 59.37(3)
C21 Ir2 Au2 82.0(8)
C22 Ir2 Au2 88.7(8)
C2 Ir2 Au2 164.7(8)
Ir1 Ir2 Au2 90.88(4)
Ir4 Ir2 Au2 111.48(4)
C21 Ir2 Au1 148.7(7)
C22 Ir2 Au1 71.6(6)
C2 Ir2 Au1 96.7(8)
Ir1 Ir2 Au1 106.37(4)
Ir4 Ir2 Au1 63.35(3)
Au2 Ir2 Au1 71.01(3)
C21 Ir2 Ir3 119.8(8)
C22 Ir2 Ir3 122.6(6)
C2 Ir2 Ir3 110.5(8)
Ir1 Ir2 Ir3 55.73(3)
Ir4 Ir2 Ir3 57.22(3)
Au2 Ir2 Ir3 55.28(3)
Au1 Ir2 Ir3 55.90(3)
C31 Ir3 C32 96.7(11)
C31 Ir3 C1 112.1(10)
C32 Ir3 C1 98.0(9)
C31 Ir3 Ir1 84.3(8)
C32 Ir3 Ir1 174.1(8)
C1 Ir3 Ir1 87.0(6)
C31 Ir3 Au2 76.1(6)
C32 Ir3 Au2 83.3(7)
C1 Ir3 Au2 171.4(9)
Ir1 Ir3 Au2 91.35(3)
C31 Ir3 Au1 146.4(7)
C32 Ir3 Au1 69.7(9)
C1 Ir3 Au1 100.4(8)
Ir1 Ir3 Au1 106.39(4)
Au2 Ir3 Au1 71.96(3)
C31 Ir3 Ir4 141.5(8)
C32 Ir3 Ir4 121.5(8)
C1 Ir3 Ir4 61.3(8)
Ir1 Ir3 Ir4 58.32(3)
Au2 Ir3 Ir4 110.75(4)
Au1 Ir3 Ir4 62.78(3)
C31 Ir3 Ir2 112.3(6)
C32 Ir3 Ir2 119.5(9)
C1 Ir3 Ir2 116.1(8)
Ir1 Ir3 Ir2 55.09(3)
Au2 Ir3 Ir2 56.59(3)
Au1 Ir3 Ir2 56.56(3)
Ir4 Ir3 Ir2 55.16(3)
C41 Ir4 C42 93.2(10)
C41 Ir4 C2 101.4(10)
C42 Ir4 C2 102.8(10)
C41 Ir4 C1 90.5(9)
C42 Ir4 C1 98.2(9)
C2 Ir4 C1 155.1(8)
C41 Ir4 Ir1 90.7(7)
C42 Ir4 Ir1 174.5(7)
C2 Ir4 Ir1 80.2(6)
C1 Ir4 Ir1 77.8(5)
C41 Ir4 Ir2 136.6(6)
C42 Ir4 Ir2 119.1(7)
C2 Ir4 Ir2 46.7(7)
C1 Ir4 Ir2 110.7(5)
Ir1 Ir4 Ir2 59.73(3)
C41 Ir4 Ir3 126.4(8)
C42 Ir4 Ir3 115.1(7)
C2 Ir4 Ir3 114.0(6)
C1 Ir4 Ir3 43.4(5)
Ir1 Ir4 Ir3 59.40(3)
Ir2 Ir4 Ir3 67.62(3)
C41 Ir4 Au1 163.9(7)
C42 Ir4 Au1 72.2(7)
C2 Ir4 Au1 88.8(7)
C1 Ir4 Au1 85.0(5)
Ir1 Ir4 Au1 103.48(4)
Ir2 Ir4 Au1 59.12(3)
Ir3 Ir4 Au1 57.92(3)
P1 Au1 Ir3 148.22(17)
P1 Au1 Ir2 139.96(18)
Ir3 Au1 Ir2 67.55(3)
P1 Au1 Ir4 141.59(19)
Ir3 Au1 Ir4 59.30(3)
Ir2 Au1 Ir4 57.53(3)
P1 Au1 Au2 122.08(19)
Ir3 Au1 Au2 53.57(3)
Ir2 Au1 Au2 54.34(3)
Ir4 Au1 Au2 95.88(3)
P2 Au2 Ir3 150.12(14)
P2 Au2 Ir2 141.32(14)
Ir3 Au2 Ir2 68.13(3)
P2 Au2 Au1 138.30(15)
Ir3 Au2 Au1 54.47(3)
Ir2 Au2 Au1 54.65(3)
C55 P1 C49 103.9(9)
C55 P1 C43 106.0(10)
C49 P1 C43 106.6(6)
C55 P1 Au1 114.7(8)
C49 P1 Au1 115.3(5)
C43 P1 Au1 109.7(5)
C61 P2 C73 108.1(9)
C61 P2 C67 104.0(8)
C73 P2 C67 104.5(6)
C61 P2 Au2 112.3(7)
C73 P2 Au2 112.8(5)
C67 P2 Au2 114.4(5)
O1 C1 Ir3 157(3)
O1 C1 Ir4 127(2)
Ir3 C1 Ir4 75.3(8)
O2 C2 Ir2 143(2)
O2 C2 Ir4 137(2)
Ir2 C2 Ir4 79.7(11)
O11 C11 Ir1 178(3)
O12 C12 Ir1 175.9(19)
O13 C13 Ir1 179(3)
O21 C21 Ir2 178(2)
O22 C22 Ir2 172(2)
O31 C31 Ir3 171.6(17)
O32 C32 Ir3 170(3)
O41 C41 Ir4 176(2)
O42 C42 Ir4 177(2)
C44 C43 C48 120.0
C44 C43 P1 120.4(7)
C48 C43 P1 119.6(7)
C45 C44 C43 120.0
C45 C44 H44 120.0
C43 C44 H44 120.0
C44 C45 C46 120.0
C44 C45 H45 120.0
C46 C45 H45 120.0
C47 C46 C45 120.0
C47 C46 H46 120.0
C45 C46 H46 120.0
C46 C47 C48 120.0
C46 C47 H47 120.0
C48 C47 H47 120.0
C47 C48 C43 120.0
C47 C48 H48 120.0
C43 C48 H48 120.0
C50 C49 C54 120.0
C50 C49 P1 116.8(5)
C54 C49 P1 122.8(5)
C51 C50 C49 120.0
C51 C50 H50 120.0
C49 C50 H50 120.0
C50 C51 C52 120.0
C50 C51 H51 120.0
C52 C51 H51 120.0
C53 C52 C51 120.0
C53 C52 H52 120.0
C51 C52 H52 120.0
C52 C53 C54 120.0
C52 C53 H53 120.0
C54 C53 H53 120.0
C53 C54 C49 120.0
C53 C54 H54 120.0
C49 C54 H54 120.0
C60 C55 C56 118(3)
C60 C55 P1 123(3)
C56 C55 P1 118.7(17)
C55 C56 C57 118(3)
C55 C56 H56 121.2
C57 C56 H56 121.2
C58 C57 C56 123(4)
C58 C57 H57 118.7
C56 C57 H57 118.7
C59 C58 C57 117(4)
C59 C58 H58 121.4
C57 C58 H58 121.4
C58 C59 C60 123(4)
C58 C59 H59 118.6
C60 C59 H59 118.6
C55 C60 C59 121(4)
C55 C60 H60 119.5
C59 C60 H60 119.5
C66 C61 C62 118(2)
C66 C61 P2 123.3(18)
C62 C61 P2 119(2)
C61 C62 C63 116(3)
C61 C62 H62 121.9
C63 C62 H62 121.9
C64 C63 C62 117(2)
C64 C63 H63 121.5
C62 C63 H63 121.5
C63 C64 C65 125(3)
C63 C64 H64 117.5
C65 C64 H64 117.5
C66 C65 C64 116(3)
C66 C65 H65 121.8
C64 C65 H65 121.8
C65 C66 C61 127(3)
C65 C66 H66 116.3
C61 C66 H66 116.3
C68 C67 C72 120.0
C68 C67 P2 120.4(7)
C72 C67 P2 119.6(7)
C69 C68 C67 120.0
C69 C68 H68 120.0
C67 C68 H68 120.0
C68 C69 C70 120.0
C68 C69 H69 120.0
C70 C69 H69 120.0
C71 C70 C69 120.0
C71 C70 H70 120.0
C69 C70 H70 120.0
C72 C71 C70 120.0
C72 C71 H71 120.0
C70 C71 H71 120.0
C71 C72 C67 120.0
C71 C72 H72 120.0
C67 C72 H72 120.0
C78 C73 C74 118.2(11)
C78 C73 P2 124.2(12)
C74 C73 P2 117.6(4)
C75 C74 C73 121.9(17)
C75 C74 H74 119.0
C73 C74 H74 119.0
C74 C75 C76 118(3)
C74 C75 H75 120.9
C76 C75 H75 120.9
C77 C76 C75 123(2)
C77 C76 H76 118.6
C75 C76 H76 118.6
C76 C77 C78 117(2)
C76 C77 H77 121.4
C78 C77 H77 121.4
C73 C78 C77 121(2)
C73 C78 H78 119.5
C77 C78 H78 119.5

loop_
_geom_bond_atom_site_label_1
_geom_bond_atom_site_label_2
_geom_bond_distance
Ir1 C11 1.82(3)
Ir1 C12 1.86(3)
Ir1 C13 1.93(3)
Ir1 Ir4 2.7107(12)
Ir1 Ir2 2.7206(11)
Ir1 Ir3 2.7416(11)
Ir2 C21 1.90(3)
Ir2 C22 1.92(3)
Ir2 C2 2.03(3)
Ir2 Ir4 2.7527(12)
Ir2 Au2 2.7896(13)
Ir2 Au1 2.8002(11)
Ir2 Ir3 3.1013(10)
Ir3 C31 1.81(3)
Ir3 C32 1.88(2)
Ir3 C1 2.00(2)
Ir3 Au2 2.7469(12)
Ir3 Au1 2.7786(11)
Ir3 Ir4 2.8196(12)
Ir4 C41 1.82(3)
Ir4 C42 1.87(2)
Ir4 C2 2.25(3)
Ir4 C1 2.56(3)
Ir4 Au1 2.9160(13)
Au1 P1 2.280(6)
Au1 Au2 3.2464(13)
Au2 P2 2.292(5)
P1 C55 1.80(3)
P1 C49 1.808(13)
P1 C43 1.852(14)
P2 C61 1.79(2)
P2 C73 1.815(12)
P2 C67 1.832(13)
C1 O1 1.09(3)
C2 O2 1.14(3)
C11 O11 1.22(3)
C12 O12 1.17(3)
C13 O13 1.10(3)
C21 O21 1.13(3)
C22 O22 1.11(3)
C31 O31 1.23(3)
C32 O32 1.17(3)
C41 O41 1.13(3)
C42 O42 1.13(3)
C43 C44 1.3900
C43 C48 1.3900
C44 C45 1.3900
C44 H44 0.9300
C45 C46 1.3900
C45 H45 0.9300
C46 C47 1.3900
C46 H46 0.9300
C47 C48 1.3900
C47 H47 0.9300
C48 H48 0.9300
C49 C50 1.3900
C49 C54 1.3901
C50 C51 1.3899
C50 H50 0.9300
C51 C52 1.3900
C51 H51 0.9300
C52 C53 1.3899
C52 H52 0.9300
C53 C54 1.3900
C53 H53 0.9300
C54 H54 0.9300
C55 C60 1.33(3)
C55 C56 1.37(4)
C56 C57 1.42(4)
C56 H56 0.9300
C57 C58 1.32(6)
C57 H57 0.9300
C58 C59 1.29(6)
C58 H58 0.9300
C59 C60 1.39(5)
C59 H59 0.9300
C60 H60 0.9300
C61 C66 1.36(3)
C61 C62 1.45(3)
C62 C63 1.49(4)
C62 H62 0.9300
C63 C64 1.36(4)
C63 H63 0.9300
C64 C65 1.38(4)
C64 H64 0.9300
C65 C66 1.31(4)
C65 H65 0.9300
C66 H66 0.9300
C67 C68 1.3900
C67 C72 1.3900
C68 C69 1.3900
C68 H68 0.9300
C69 C70 1.3900
C69 H69 0.9300
C70 C71 1.3900
C70 H70 0.9300
C71 C72 1.3900
C71 H71 0.9300
C72 H72 0.9300
C73 C78 1.36(2)
C73 C74 1.3887
C74 C75 1.35(3)
C74 H74 0.9300
C75 C76 1.37(4)
C75 H75 0.9300
C76 C77 1.35(4)
C76 H76 0.9300
C77 C78 1.41(4)
C77 H77 0.9300
C78 H78 0.9300
